data_3000473
loop_
_publ_author_name
'Deka, Poonam'
'Jaiswal, Shilpi'
'Sarma, Parishmita'
'Bora, Debajit'
'Nakane, Takanori'
'Kawamoto, Akihiro'
'Kurisu, Genji'
'Mahanta, Sanjeev Pran'
'Patra, Abhijit'
'Ichiyanagi, Kouhei'
'Sasaki, Toshiyuki'
'Thakuria, Ranjit'

_publ_section_title
;
 Analysis of Solid-State Emission of the p-Bis(2,2-dicyanovinyl)benzene
 Analogue through Combined X-ray, Synchrotron, and Microcrystal Electron
 Diffraction
;
_journal_name_full 'Crystal Growth & Design'
_journal_page_first 7222
_journal_page_last 7234
_journal_paper_doi 10.1021/acs.cgd.4c00856
_journal_volume 24
_journal_year 2024
_chemical_formula_sum 'C14 H6 N4'
_chemical_formula_weight 230.23
_space_group_crystal_system monoclinic
_space_group_IT_number 14
_space_group_name_Hall '-P 2ybc'
_space_group_name_H-M_alt 'P 1 21/c 1'
_atom_sites_solution_hydrogens geom
_audit_creation_method SHELXL-2016/6
_cell_angle_alpha 90
_cell_angle_beta 99.465(2)
_cell_angle_gamma 90
_cell_formula_units_Z 4
_cell_length_a 7.1560(3)
_cell_length_b 12.5164(5)
_cell_length_c 13.2162(6)
_cell_measurement_reflns_used 6316
_cell_measurement_temperature 296(2)
_cell_measurement_theta_max 26.36
_cell_measurement_theta_min 2.26
_cell_volume 1167.62(9)
_computing_cell_refinement 'Bruker SAINT'
_computing_data_collection 'Bruker APEX2'
_computing_data_reduction 'Bruker SAINT'
_computing_molecular_graphics 'Bruker SHELXTL'
_computing_publication_material 'Bruker SHELXTL'
_computing_structure_refinement 'SHELXL-2016/6 (Sheldrick, 2016)'
_computing_structure_solution 'SHELXT 2014/4 (Sheldrick, 2014)'
_diffrn_ambient_temperature 296(2)
_diffrn_measured_fraction_theta_full 0.997
_diffrn_measured_fraction_theta_max 0.996
_diffrn_measurement_device_type 'Bruker APEX-II CCD'
_diffrn_measurement_method '\f and \w scans'
_diffrn_radiation_type MoK\a
_diffrn_radiation_wavelength 0.71073
_diffrn_reflns_av_R_equivalents 0.0284
_diffrn_reflns_av_unetI/netI 0.0214
_diffrn_reflns_Laue_measured_fraction_full 0.997
_diffrn_reflns_Laue_measured_fraction_max 0.996
_diffrn_reflns_limit_h_max 8
_diffrn_reflns_limit_h_min -8
_diffrn_reflns_limit_k_max 15
_diffrn_reflns_limit_k_min -15
_diffrn_reflns_limit_l_max 16
_diffrn_reflns_limit_l_min -15
_diffrn_reflns_number 10004
_diffrn_reflns_point_group_measured_fraction_full 0.997
_diffrn_reflns_point_group_measured_fraction_max 0.996
_diffrn_reflns_theta_full 25.242
_diffrn_reflns_theta_max 26.404
_diffrn_reflns_theta_min 3.313
_diffrn_source 'fine-focus sealed tube'
_exptl_absorpt_coefficient_mu 0.083
_exptl_absorpt_correction_T_max 0.987
_exptl_absorpt_correction_T_min 0.982
_exptl_absorpt_correction_type multi-scan
_exptl_absorpt_process_details 'Bruker AXS SADABS program'
_exptl_crystal_colour yellow
_exptl_crystal_density_diffrn 1.310
_exptl_crystal_description block
_exptl_crystal_F_000 472
_exptl_crystal_size_max 0.210
_exptl_crystal_size_mid 0.170
_exptl_crystal_size_min 0.150
_refine_diff_density_max 0.284
_refine_diff_density_min -0.342
_refine_diff_density_rms 0.080
_refine_ls_extinction_coef 0.55(3)
_refine_ls_extinction_expression Fc^*^=kFc[1+0.001xFc^2^\l^3^/sin(2\q)]^-1/4^
_refine_ls_extinction_method 'SHELXL-2016/6 (Sheldrick 2016)'
_refine_ls_goodness_of_fit_ref 1.132
_refine_ls_hydrogen_treatment constr
_refine_ls_matrix_type full
_refine_ls_number_parameters 164
_refine_ls_number_reflns 2380
_refine_ls_number_restraints 0
_refine_ls_restrained_S_all 1.132
_refine_ls_R_factor_all 0.0645
_refine_ls_R_factor_gt 0.0586
_refine_ls_shift/su_max 0.000
_refine_ls_shift/su_mean 0.000
_refine_ls_structure_factor_coef Fsqd
_refine_ls_weighting_details 'w=1/[\s^2^(Fo^2^)+(0.0815P)^2^+0.2211P] where P=(Fo^2^+2Fc^2^)/3'
_refine_ls_weighting_scheme calc
_refine_ls_wR_factor_gt 0.1415
_refine_ls_wR_factor_ref 0.1484
_reflns_Friedel_coverage 0.000
_reflns_Friedel_fraction_full .
_reflns_Friedel_fraction_max .
_reflns_number_gt 2070
_reflns_number_total 2380
_reflns_threshold_expression 'I > 2\s(I)'
_cod_data_source_file IP-1_SCXRD.cif
_cod_data_source_block IP-1
_cod_depositor_comments 'Releasing structure 3000473 into public domain as published material.'
_cod_original_sg_symbol_H-M 'P 21/c'
_cod_database_code 3000473
_shelx_shelxl_version_number 2016/6
_shelx_space_group_comment
;
The symmetry employed for this shelxl refinement is uniquely defined
by the following loop, which should always be used as a source of
symmetry information in preference to the above space-group names.
They are only intended as comments.
;
_shelx_estimated_absorpt_t_min 0.983
_shelx_estimated_absorpt_t_max 0.988
_exptl_absorpt_special_details 'Sheldrick,G.M.,2015,University of gottingen'

loop_
_space_group_symop_operation_xyz
'x, y, z'
'-x, y+1/2, -z+1/2'
'-x, -y, -z'
'x, -y-1/2, z-1/2'

loop_
_atom_site_label
_atom_site_type_symbol
_atom_site_fract_x
_atom_site_fract_y
_atom_site_fract_z
_atom_site_U_iso_or_equiv
_atom_site_adp_type
_atom_site_occupancy
_atom_site_site_symmetry_order
_atom_site_calc_flag
_atom_site_refinement_flags_posn
_atom_site_refinement_flags_adp
_atom_site_refinement_flags_occupancy
_atom_site_disorder_assembly
_atom_site_disorder_group
N1 N 0.4802(3) 0.21209(13) 0.33151(11) 0.0725(5) Uani 1 1 d . . . . .
N2 N 0.5882(4) 0.04808(15) 0.62705(15) 0.1062(9) Uani 1 1 d . . . . .
N3 N 0.0629(3) 0.31943(13) 0.20352(12) 0.0734(5) Uani 1 1 d . . . . .
N4 N 0.0254(4) 0.63496(17) 0.05595(15) 0.0987(7) Uani 1 1 d . . . . .
C1 C 0.31755(19) 0.39859(11) 0.54009(10) 0.0397(4) Uani 1 1 d . . . . .
C2 C 0.27100(19) 0.43106(11) 0.43802(10) 0.0394(4) Uani 1 1 d . . . . .
H2 H 0.284323 0.383458 0.385653 0.047 Uiso 1 1 calc R U . . .
C3 C 0.20474(19) 0.53416(11) 0.41386(11) 0.0411(4) Uani 1 1 d . . . . .
C4 C 0.1873(2) 0.60525(13) 0.49368(13) 0.0483(4) Uani 1 1 d . . . . .
H4 H 0.145201 0.674601 0.478407 0.058 Uiso 1 1 calc R U . . .
C5 C 0.2318(2) 0.57345(14) 0.59445(13) 0.0534(4) Uani 1 1 d . . . . .
H5 H 0.218655 0.621123 0.646792 0.064 Uiso 1 1 calc R U . . .
C6 C 0.2958(2) 0.47139(13) 0.61797(12) 0.0483(4) Uani 1 1 d . . . . .
H6 H 0.324970 0.450429 0.686252 0.058 Uiso 1 1 calc R U . . .
C7 C 0.3907(2) 0.29413(12) 0.57404(10) 0.0443(4) Uani 1 1 d . . . . .
H7 H 0.393804 0.281199 0.643592 0.053 Uiso 1 1 calc R U . . .
C8 C 0.4546(2) 0.21285(11) 0.52287(11) 0.0462(4) Uani 1 1 d . . . . .
C9 C 0.4660(3) 0.21201(11) 0.41566(11) 0.0503(4) Uani 1 1 d . . . . .
C10 C 0.5281(3) 0.11937(14) 0.57928(13) 0.0651(6) Uani 1 1 d . . . . .
C11 C 0.1541(2) 0.57487(11) 0.30986(12) 0.0481(4) Uani 1 1 d . . . . .
H11 H 0.156963 0.648888 0.304204 0.058 Uiso 1 1 calc R U . . .
C12 C 0.1040(2) 0.52294(12) 0.22101(12) 0.0476(4) Uani 1 1 d . . . . .
C13 C 0.0829(2) 0.40941(13) 0.21114(11) 0.0508(4) Uani 1 1 d . . . . .
C14 C 0.0588(3) 0.58365(15) 0.12769(14) 0.0652(5) Uani 1 1 d . . . . .

loop_
_atom_site_aniso_label
_atom_site_aniso_U_11
_atom_site_aniso_U_22
_atom_site_aniso_U_33
_atom_site_aniso_U_23
_atom_site_aniso_U_13
_atom_site_aniso_U_12
N1 0.1232(15) 0.0550(9) 0.0382(8) -0.0009(6) 0.0100(8) 0.0115(9)
N2 0.193(3) 0.0544(10) 0.0594(11) 0.0169(8) -0.0140(13) 0.0110(12)
N3 0.1105(14) 0.0496(9) 0.0549(9) -0.0013(7) -0.0019(9) -0.0113(8)
N4 0.141(2) 0.0789(13) 0.0669(11) 0.0311(10) -0.0098(12) -0.0059(12)
C1 0.0384(7) 0.0457(8) 0.0353(7) -0.0029(5) 0.0067(5) -0.0071(6)
C2 0.0419(7) 0.0401(7) 0.0353(7) -0.0036(5) 0.0039(5) -0.0017(5)
C3 0.0377(7) 0.0389(7) 0.0464(8) -0.0033(6) 0.0054(6) -0.0036(5)
C4 0.0421(7) 0.0416(8) 0.0624(10) -0.0113(7) 0.0121(7) -0.0029(6)
C5 0.0511(9) 0.0587(10) 0.0534(9) -0.0211(7) 0.0173(7) -0.0062(7)
C6 0.0460(8) 0.0629(10) 0.0377(8) -0.0097(6) 0.0114(6) -0.0084(7)
C7 0.0536(8) 0.0501(8) 0.0278(7) 0.0039(5) 0.0025(6) -0.0095(6)
C8 0.0652(10) 0.0388(8) 0.0312(7) 0.0046(5) -0.0019(6) -0.0080(6)
C9 0.0781(11) 0.0346(7) 0.0353(8) 0.0007(5) 0.0007(7) 0.0024(7)
C10 0.1073(15) 0.0441(9) 0.0385(8) 0.0052(7) -0.0042(9) -0.0045(9)
C11 0.0511(9) 0.0350(7) 0.0566(10) 0.0041(6) 0.0040(7) 0.0016(6)
C12 0.0542(9) 0.0417(8) 0.0459(9) 0.0093(6) 0.0049(7) 0.0006(6)
C13 0.0664(10) 0.0479(9) 0.0359(8) 0.0036(6) 0.0022(7) -0.0040(7)
C14 0.0846(13) 0.0527(10) 0.0543(10) 0.0133(8) -0.0005(9) -0.0039(9)

loop_
_atom_type_symbol
_atom_type_description
_atom_type_scat_dispersion_real
_atom_type_scat_dispersion_imag
_atom_type_scat_source
C C 0.0033 0.0016 'International Tables Vol C Tables 4.2.6.8 and 6.1.1.4'
H H 0.0000 0.0000 'International Tables Vol C Tables 4.2.6.8 and 6.1.1.4'
N N 0.0061 0.0033 'International Tables Vol C Tables 4.2.6.8 and 6.1.1.4'

loop_
_geom_angle_atom_site_label_1
_geom_angle_atom_site_label_2
_geom_angle_atom_site_label_3
_geom_angle
_geom_angle_site_symmetry_1
_geom_angle_site_symmetry_3
C2 C1 C6 118.85(14) . .
C2 C1 C7 125.28(13) . .
C6 C1 C7 115.87(13) . .
C3 C2 C1 120.61(13) . .
C3 C2 H2 119.7 . .
C1 C2 H2 119.7 . .
C2 C3 C4 118.99(14) . .
C2 C3 C11 124.28(13) . .
C4 C3 C11 116.72(14) . .
C5 C4 C3 120.65(15) . .
C5 C4 H4 119.7 . .
C3 C4 H4 119.7 . .
C6 C5 C4 120.19(14) . .
C6 C5 H5 119.9 . .
C4 C5 H5 119.9 . .
C5 C6 C1 120.71(15) . .
C5 C6 H6 119.6 . .
C1 C6 H6 119.6 . .
C8 C7 C1 131.46(13) . .
C8 C7 H7 114.3 . .
C1 C7 H7 114.3 . .
C7 C8 C9 125.67(14) . .
C7 C8 C10 118.73(14) . .
C9 C8 C10 115.53(14) . .
N1 C9 C8 178.1(2) . .
N2 C10 C8 177.3(2) . .
C12 C11 C3 130.39(14) . .
C12 C11 H11 114.8 . .
C3 C11 H11 114.8 . .
C11 C12 C13 124.79(14) . .
C11 C12 C14 119.04(15) . .
C13 C12 C14 116.11(15) . .
N3 C13 C12 178.8(2) . .
N4 C14 C12 177.4(2) . .

loop_
_geom_bond_atom_site_label_1
_geom_bond_atom_site_label_2
_geom_bond_distance
_geom_bond_site_symmetry_2
N1 C9 1.133(2) .
N2 C10 1.136(2) .
N3 C13 1.138(2) .
N4 C14 1.137(2) .
C1 C2 1.3957(19) .
C1 C6 1.402(2) .
C1 C7 1.452(2) .
C2 C3 1.3936(19) .
C2 H2 0.9300 .
C3 C4 1.401(2) .
C3 C11 1.455(2) .
C4 C5 1.376(2) .
C4 H4 0.9300 .
C5 C6 1.375(2) .
C5 H5 0.9300 .
C6 H6 0.9300 .
C7 C8 1.343(2) .
C7 H7 0.9300 .
C8 C9 1.433(2) .
C8 C10 1.440(2) .
C11 C12 1.338(2) .
C11 H11 0.9300 .
C12 C13 1.433(2) .
C12 C14 1.439(2) .
